data_2022566
loop_
_publ_author_name
'Shahbaz, Muhammad'
'Khan, Umair Ahmed'
'Chaudhary, M. Iqbal'
'Yousuf, Sammer'

_publ_section_title
;
 A new bioactive cocrystal of coumarin-3-carboxylic acid and thiourea:
 detailed structural features and biological activity studies
;
_journal_coeditor_code OV3156
_journal_issue 3
_journal_name_full 'Acta Crystallographica Section C'
_journal_page_first
;
;
_journal_paper_doi 10.1107/S205322962200081X
_journal_volume 78
_journal_year 2022
_chemical_formula_iupac 'C10 H6 O4, C H4 N2 S'
_chemical_formula_moiety 'C10 H6 O4, C H4 N2 S'
_chemical_formula_sum 'C11 H10 N2 O4 S'
_chemical_formula_weight 266.27
_chemical_name_common
;
Coumarin-3-carboxylic acid--thiourea (1/1)
;
_chemical_name_systematic
;
2-Oxochromene-3-carboxylic acid--thiourea (1/1)
;
_space_group_crystal_system monoclinic
_space_group_IT_number 14
_space_group_name_Hall '-P 2yn'
_space_group_name_H-M_alt 'P 1 21/n 1'
_atom_sites_solution_hydrogens mixed
_atom_sites_solution_primary dual
_atom_sites_solution_secondary difmap
_audit_creation_method SHELXL-2018/3
_cell_angle_alpha 90
_cell_angle_beta 91.9050(10)
_cell_angle_gamma 90
_cell_formula_units_Z 4
_cell_length_a 11.0390(4)
_cell_length_b 6.7554(2)
_cell_length_c 15.6951(4)
_cell_measurement_reflns_used 7384
_cell_measurement_temperature 293(2)
_cell_measurement_theta_max 68.32
_cell_measurement_theta_min 4.82
_cell_volume 1169.78(6)
_computing_cell_refinement
;
SAINT (Bruker, 2016)
;
_computing_data_collection
;
APEX3 (Bruker, 2016)
;
_computing_data_reduction
;
SAINT (Bruker, 2016)
;
_computing_molecular_graphics
;
SHELXTL (Bruker, 2016), <i>ORTEP-3 for Windows</i> (Farrugia,
2012)
and Mercury (Macrae <i>et al.</i>, 2020)
;
_computing_publication_material
;
SHELXTL (Bruker, 2016), PLATON (Spek, 2020)
;
_computing_structure_refinement
;
SHELXL2018 (Sheldrick, 2015b)
;
_computing_structure_solution
;
SHELXT2014 (Sheldrick, 2015a)
;
_diffrn_ambient_temperature 293(2)
_diffrn_measured_fraction_theta_full 0.998
_diffrn_measured_fraction_theta_max 0.994
_diffrn_measurement_device_type 'Bruker APEX-II CCD'
_diffrn_measurement_method '\f and \w scans'
_diffrn_radiation_type CuK\a
_diffrn_radiation_wavelength 1.54178
_diffrn_reflns_av_R_equivalents 0.0536
_diffrn_reflns_av_unetI/netI 0.0331
_diffrn_reflns_limit_h_max 13
_diffrn_reflns_limit_h_min -13
_diffrn_reflns_limit_k_max 8
_diffrn_reflns_limit_k_min -8
_diffrn_reflns_limit_l_max 18
_diffrn_reflns_limit_l_min -18
_diffrn_reflns_number 14985
_diffrn_reflns_theta_full 67.679
_diffrn_reflns_theta_max 68.319
_diffrn_reflns_theta_min 4.823
_exptl_absorpt_coefficient_mu 2.574
_exptl_absorpt_correction_T_max 0.8820
_exptl_absorpt_correction_T_min 0.6270
_exptl_absorpt_correction_type multi-scan
_exptl_absorpt_process_details
;
(Blessing, 1995)
;
_exptl_crystal_colour colourless
_exptl_crystal_density_diffrn 1.512
_exptl_crystal_description block
_exptl_crystal_F_000 552
_exptl_crystal_size_max 0.20
_exptl_crystal_size_mid 0.08
_exptl_crystal_size_min 0.05
_refine_diff_density_max 0.306
_refine_diff_density_min -0.361
_refine_ls_extinction_coef 0.0070(7)
_refine_ls_extinction_expression Fc^*^=kFc[1+0.001xFc^2^\l^3^/sin(2\q)]^-1/4^
_refine_ls_extinction_method
;
SHELXL2018 (Sheldrick, 2015b)
;
_refine_ls_goodness_of_fit_ref 1.050
_refine_ls_hydrogen_treatment mixed
_refine_ls_matrix_type full
_refine_ls_number_parameters 184
_refine_ls_number_reflns 2131
_refine_ls_number_restraints 0
_refine_ls_restrained_S_all 1.050
_refine_ls_R_factor_all 0.0447
_refine_ls_R_factor_gt 0.0373
_refine_ls_shift/su_max 0.000
_refine_ls_shift/su_mean 0.000
_refine_ls_structure_factor_coef Fsqd
_refine_ls_weighting_details 'w=1/[\s^2^(Fo^2^)+(0.0538P)^2^+0.4417P] where P=(Fo^2^+2Fc^2^)/3'
_refine_ls_weighting_scheme calc
_refine_ls_wR_factor_gt 0.0962
_refine_ls_wR_factor_ref 0.1015
_reflns_number_gt 1837
_reflns_number_total 2131
_reflns_threshold_expression 'I > 2\s(I)'
_cod_data_source_file ov3156sup1.cif
_cod_data_source_block I
_cod_original_sg_symbol_H-M 'P 21/n'
_cod_database_code 2022566
_shelx_space_group_comment
;
The symmetry employed for this shelxl refinement is uniquely defined
by the following loop, which should always be used as a source of
symmetry information in preference to the above space-group names.
They are only intended as comments.
;

loop_
_space_group_symop_operation_xyz
'x, y, z'
'-x+1/2, y+1/2, -z+1/2'
'-x, -y, -z'
'x-1/2, -y-1/2, z-1/2'

loop_
_atom_site_type_symbol
_atom_site_label
_atom_site_fract_x
_atom_site_fract_y
_atom_site_fract_z
_atom_site_U_iso_or_equiv
_atom_site_adp_type
_atom_site_calc_flag
_atom_site_occupancy
_atom_site_disorder_assembly
_atom_site_disorder_group
S S1 0.52560(5) 0.12316(7) 0.22997(3) 0.0425(2) Uani d 1 . .
O O1 0.23789(11) 0.76206(18) 0.57140(7) 0.0329(3) Uani d 1 . .
O O2 0.32849(13) 0.4796(2) 0.59563(8) 0.0414(4) Uani d 1 . .
O O3 0.42709(12) 0.2827(2) 0.45638(8) 0.0381(3) Uani d 1 . .
O O4 0.38776(17) 0.4288(3) 0.33155(9) 0.0553(5) Uani d 1 . .
N N1 0.54529(16) -0.0809(3) 0.37445(10) 0.0364(4) Uani d 1 . .
N N2 0.6478(2) -0.2027(3) 0.26301(12) 0.0552(6) Uani d 1 . .
C C1 0.38209(16) 0.4166(3) 0.41498(11) 0.0318(4) Uani d 1 . .
C C2 0.31493(16) 0.5869(3) 0.45029(11) 0.0288(4) Uani d 1 . .
C C3 0.27019(16) 0.7320(3) 0.39856(11) 0.0306(4) Uani d 1 . .
H H3 0.279613 0.721317 0.340076 0.037 Uiso calc 1 . .
C C4 0.20913(16) 0.9007(3) 0.43099(11) 0.0294(4) Uani d 1 . .
C C5 0.16299(18) 1.0564(3) 0.38025(13) 0.0368(4) Uani d 1 . .
H H5 0.169816 1.051573 0.321381 0.044 Uiso calc 1 . .
C C6 0.10799(18) 1.2152(3) 0.41703(14) 0.0408(5) Uani d 1 . .
H H6 0.077090 1.317480 0.383123 0.049 Uiso calc 1 . .
C C7 0.09836(18) 1.2235(3) 0.50517(14) 0.0399(5) Uani d 1 . .
H H7 0.061458 1.332351 0.529651 0.048 Uiso calc 1 . .
C C8 0.14259(17) 1.0730(3) 0.55682(13) 0.0365(4) Uani d 1 . .
H H8 0.136115 1.079119 0.615686 0.044 Uiso calc 1 . .
C C9 0.19660(16) 0.9135(3) 0.51880(11) 0.0294(4) Uani d 1 . .
C C10 0.29784(15) 0.5981(3) 0.54205(11) 0.0289(4) Uani d 1 . .
C C11 0.57597(16) -0.0651(3) 0.29395(11) 0.0313(4) Uani d 1 . .
H H1A 0.506(2) 0.014(4) 0.3975(14) 0.040(6) Uiso d 1 . .
H H1B 0.571(2) -0.178(4) 0.4077(15) 0.050(7) Uiso d 1 . .
H H2A 0.677(2) -0.302(4) 0.2940(19) 0.070(8) Uiso d 1 . .
H H4A 0.427(3) 0.340(4) 0.3099(18) 0.070(9) Uiso d 1 . .
H H2B 0.672(3) -0.190(4) 0.210(2) 0.076(9) Uiso d 1 . .

loop_
_atom_site_aniso_label
_atom_site_aniso_U_11
_atom_site_aniso_U_22
_atom_site_aniso_U_33
_atom_site_aniso_U_12
_atom_site_aniso_U_13
_atom_site_aniso_U_23
S1 0.0654(4) 0.0365(3) 0.0260(3) 0.0120(2) 0.0069(2) 0.00480(18)
O1 0.0424(7) 0.0335(7) 0.0230(6) 0.0026(5) 0.0036(5) 0.0006(5)
O2 0.0566(9) 0.0394(8) 0.0282(7) 0.0044(6) 0.0023(6) 0.0085(6)
O3 0.0450(8) 0.0377(7) 0.0319(7) 0.0093(6) 0.0034(6) 0.0041(6)
O4 0.0813(12) 0.0587(10) 0.0266(7) 0.0364(9) 0.0095(7) 0.0036(7)
N1 0.0448(10) 0.0371(9) 0.0278(8) 0.0047(8) 0.0079(7) 0.0066(7)
N2 0.0774(14) 0.0577(12) 0.0313(10) 0.0305(11) 0.0144(9) 0.0107(9)
C1 0.0334(9) 0.0351(10) 0.0272(9) -0.0007(8) 0.0026(7) 0.0010(7)
C2 0.0278(9) 0.0316(9) 0.0271(9) -0.0022(7) 0.0015(7) 0.0002(7)
C3 0.0323(10) 0.0353(10) 0.0240(8) -0.0030(7) 0.0007(7) 0.0007(7)
C4 0.0297(9) 0.0295(9) 0.0287(9) -0.0031(7) -0.0019(7) -0.0002(7)
C5 0.0424(11) 0.0348(10) 0.0330(9) -0.0029(8) -0.0043(8) 0.0040(8)
C6 0.0409(11) 0.0298(10) 0.0510(12) 0.0008(8) -0.0082(9) 0.0043(9)
C7 0.0363(10) 0.0318(10) 0.0516(12) 0.0000(8) -0.0006(9) -0.0075(9)
C8 0.0370(10) 0.0371(10) 0.0355(10) -0.0021(8) 0.0020(8) -0.0074(8)
C9 0.0283(9) 0.0296(9) 0.0300(9) -0.0052(7) -0.0012(7) -0.0004(7)
C10 0.0300(9) 0.0298(9) 0.0271(9) -0.0050(7) 0.0019(7) 0.0021(7)
C11 0.0332(9) 0.0341(9) 0.0267(9) -0.0014(8) 0.0018(7) 0.0012(7)

loop_
_atom_type_symbol
_atom_type_description
_atom_type_scat_dispersion_real
_atom_type_scat_dispersion_imag
_atom_type_scat_source
C C 0.0181 0.0091 'International Tables Vol C Tables 4.2.6.8 and 6.1.1.4'
H H 0.0000 0.0000 'International Tables Vol C Tables 4.2.6.8 and 6.1.1.4'
N N 0.0311 0.0180 'International Tables Vol C Tables 4.2.6.8 and 6.1.1.4'
O O 0.0492 0.0322 'International Tables Vol C Tables 4.2.6.8 and 6.1.1.4'
S S 0.3331 0.5567 'International Tables Vol C Tables 4.2.6.8 and 6.1.1.4'

loop_
_geom_angle_atom_site_label_1
_geom_angle_atom_site_label_2
_geom_angle_atom_site_label_3
_geom_angle_site_symmetry_1
_geom_angle_site_symmetry_3
_geom_angle
_geom_angle_publ_flag
C10 O1 C9 . . 123.23(13) ?
C1 O4 H4A . . 114(2) ?
C11 N1 H1A . . 119.4(14) ?
C11 N1 H1B . . 122.7(15) ?
H1A N1 H1B . . 118(2) ?
C11 N2 H2A . . 122.8(18) ?
C11 N2 H2B . . 118.4(19) ?
H2A N2 H2B . . 119(3) ?
O3 C1 O4 . . 123.29(17) ?
O3 C1 C2 . . 125.39(16) ?
O4 C1 C2 . . 111.31(16) ?
C3 C2 C10 . . 119.77(16) ?
C3 C2 C1 . . 120.86(16) ?
C10 C2 C1 . . 119.37(15) ?
C2 C3 C4 . . 122.08(16) ?
C2 C3 H3 . . 119.0 ?
C4 C3 H3 . . 119.0 ?
C9 C4 C5 . . 117.93(17) ?
C9 C4 C3 . . 117.83(16) ?
C5 C4 C3 . . 124.23(17) ?
C6 C5 C4 . . 120.33(18) ?
C6 C5 H5 . . 119.8 ?
C4 C5 H5 . . 119.8 ?
C5 C6 C7 . . 119.99(18) ?
C5 C6 H6 . . 120.0 ?
C7 C6 H6 . . 120.0 ?
C8 C7 C6 . . 121.14(18) ?
C8 C7 H7 . . 119.4 ?
C6 C7 H7 . . 119.4 ?
C9 C8 C7 . . 118.16(18) ?
C9 C8 H8 . . 120.9 ?
C7 C8 H8 . . 120.9 ?
C8 C9 O1 . . 117.34(16) ?
C8 C9 C4 . . 122.44(17) ?
O1 C9 C4 . . 120.21(16) ?
O2 C10 O1 . . 115.39(15) ?
O2 C10 C2 . . 127.80(17) ?
O1 C10 C2 . . 116.80(15) ?
N1 C11 N2 . . 117.97(18) ?
N1 C11 S1 . . 122.29(15) ?
N2 C11 S1 . . 119.73(14) ?

loop_
_geom_bond_atom_site_label_1
_geom_bond_atom_site_label_2
_geom_bond_site_symmetry_2
_geom_bond_distance
_geom_bond_publ_flag
S1 C11 . 1.7024(18) ?
O1 C10 . 1.377(2) ?
O1 C9 . 1.383(2) ?
O2 C10 . 1.201(2) ?
O3 C1 . 1.211(2) ?
O4 C1 . 1.316(2) ?
O4 H4A . 0.82(3) ?
N1 C11 . 1.323(2) ?
N1 H1A . 0.86(2) ?
N1 H1B . 0.88(3) ?
N2 C11 . 1.325(3) ?
N2 H2A . 0.88(3) ?
N2 H2B . 0.89(3) ?
C1 C2 . 1.486(2) ?
C2 C3 . 1.356(3) ?
C2 C10 . 1.461(2) ?
C3 C4 . 1.426(2) ?
C3 H3 . 0.9300 ?
C4 C9 . 1.392(2) ?
C4 C5 . 1.405(3) ?
C5 C6 . 1.370(3) ?
C5 H5 . 0.9300 ?
C6 C7 . 1.392(3) ?
C6 H6 . 0.9300 ?
C7 C8 . 1.379(3) ?
C7 H7 . 0.9300 ?
C8 C9 . 1.377(3) ?
C8 H8 . 0.9300 ?

loop_
_geom_hbond_atom_site_label_D
_geom_hbond_atom_site_label_H
_geom_hbond_atom_site_label_A
_geom_hbond_site_symmetry_A
_geom_hbond_distance_DH
_geom_hbond_distance_HA
_geom_hbond_distance_DA
_geom_hbond_angle_DHA
_geom_hbond_publ_flag
C8 H8 S1 4_576 0.93 2.98 3.6742(19) 132.4 yes
N1 H1A O3 . 0.86(2) 2.23(3) 3.082(2) 172(2) yes
N1 H1B O2 3_656 0.88(3) 2.32(3) 3.062(2) 142(2) yes
N1 H1B O3 3_656 0.88(3) 2.25(2) 2.991(2) 142(2) yes
N2 H2A O2 3_656 0.88(3) 2.11(3) 2.907(2) 150(3) yes
N2 H2B O1 4_665 0.89(3) 2.37(3) 3.224(2) 162(3) yes
O4 H4A S1 . 0.82(3) 2.23(3) 3.0466(16) 170(3) yes

loop_
_geom_torsion_atom_site_label_1
_geom_torsion_atom_site_label_2
_geom_torsion_atom_site_label_3
_geom_torsion_atom_site_label_4
_geom_torsion_site_symmetry_1
_geom_torsion_site_symmetry_2
_geom_torsion_site_symmetry_3
_geom_torsion_site_symmetry_4
_geom_torsion
_geom_torsion_publ_flag
O3 C1 C2 C3 . . . . 178.48(18) ?
O4 C1 C2 C3 . . . . -1.2(3) ?
O3 C1 C2 C10 . . . . -1.1(3) ?
O4 C1 C2 C10 . . . . 179.26(17) ?
C10 C2 C3 C4 . . . . 1.8(3) ?
C1 C2 C3 C4 . . . . -177.74(16) ?
C2 C3 C4 C9 . . . . 0.2(3) ?
C2 C3 C4 C5 . . . . 178.91(17) ?
C9 C4 C5 C6 . . . . 0.2(3) ?
C3 C4 C5 C6 . . . . -178.46(18) ?
C4 C5 C6 C7 . . . . 0.4(3) ?
C5 C6 C7 C8 . . . . -0.5(3) ?
C6 C7 C8 C9 . . . . -0.1(3) ?
C7 C8 C9 O1 . . . . -178.55(16) ?
C7 C8 C9 C4 . . . . 0.8(3) ?
C10 O1 C9 C8 . . . . -177.31(16) ?
C10 O1 C9 C4 . . . . 3.3(2) ?
C5 C4 C9 C8 . . . . -0.9(3) ?
C3 C4 C9 C8 . . . . 177.91(17) ?
C5 C4 C9 O1 . . . . 178.47(15) ?
C3 C4 C9 O1 . . . . -2.8(2) ?
C9 O1 C10 O2 . . . . 179.72(15) ?
C9 O1 C10 C2 . . . . -1.2(2) ?
C3 C2 C10 O2 . . . . 177.57(18) ?
C1 C2 C10 O2 . . . . -2.9(3) ?
C3 C2 C10 O1 . . . . -1.4(2) ?
C1 C2 C10 O1 . . . . 178.22(15) ?

_cod_database_fobs_code 2022566
